data_1575432
loop_
_publ_author_name
'Usman, Rabia'
'Jiang, Zhouyu'
'Kuznetsov, Aleksey'
'Henidi, Hanan A.'
'Altamimi, Abeer A.'
'Bin-Jumah, May Nasser'
'Alghamdi, Mutaz'
'Khan, Arshad'

_publ_section_title
;
 Donor--acceptor architecture dictates emission properties: enhanced
 solid-state fluorescence in carbazole-based charge transfer cocrystals
;
_journal_issue 38
_journal_name_full CrystEngComm
_journal_page_first 6303
_journal_page_last 6313
_journal_paper_doi 10.1039/D5CE00619H
_journal_volume 27
_journal_year 2025
_chemical_formula_sum 'C27 H15 F4 N3'
_chemical_formula_weight 457.42
_space_group_crystal_system monoclinic
_space_group_IT_number 15
_space_group_name_Hall '-C 2yc'
_space_group_name_H-M_alt 'C 1 2/c 1'
_atom_sites_solution_hydrogens geom
_audit_creation_method SHELXL-2014/7
_audit_update_record
;
2025-05-11 deposited with the CCDC.	2025-08-13 downloaded from the CCDC.
;
_cell_angle_alpha 90
_cell_angle_beta 125.20
_cell_angle_gamma 90
_cell_formula_units_Z 4
_cell_length_a 15.571(12)
_cell_length_b 12.724(10)
_cell_length_c 13.505(11)
_cell_measurement_reflns_used 1263
_cell_measurement_temperature 296(2)
_cell_measurement_theta_max 19.15
_cell_measurement_theta_min 2.26
_cell_volume 2186(3)
_computing_structure_refinement 'SHELXL-2014/7 (Sheldrick, 2014)'
_diffrn_ambient_temperature 296(2)
_diffrn_measured_fraction_theta_full 0.995
_diffrn_measured_fraction_theta_max 0.995
_diffrn_measurement_device_type ccd
_diffrn_radiation_type MoK\a
_diffrn_radiation_wavelength 0.71073
_diffrn_reflns_av_R_equivalents 0.0682
_diffrn_reflns_av_unetI/netI 0.0656
_diffrn_reflns_Laue_measured_fraction_full 0.995
_diffrn_reflns_Laue_measured_fraction_max 0.995
_diffrn_reflns_limit_h_max 18
_diffrn_reflns_limit_h_min -18
_diffrn_reflns_limit_k_max 14
_diffrn_reflns_limit_k_min -15
_diffrn_reflns_limit_l_max 16
_diffrn_reflns_limit_l_min -12
_diffrn_reflns_number 8034
_diffrn_reflns_point_group_measured_fraction_full 0.995
_diffrn_reflns_point_group_measured_fraction_max 0.995
_diffrn_reflns_theta_full 25.067
_diffrn_reflns_theta_max 25.067
_diffrn_reflns_theta_min 2.264
_exptl_absorpt_coefficient_mu 0.107
_exptl_absorpt_correction_type multi-scan
_exptl_absorpt_process_details sadabs
_exptl_crystal_colour colorless
_exptl_crystal_density_diffrn 1.390
_exptl_crystal_description Block
_exptl_crystal_F_000 936
_exptl_crystal_size_max 0.220
_exptl_crystal_size_mid 0.200
_exptl_crystal_size_min 0.180
_exptl_transmission_factor_max 0.864
_exptl_transmission_factor_min 0.864
_refine_diff_density_max 0.172
_refine_diff_density_min -0.196
_refine_diff_density_rms 0.047
_refine_ls_extinction_method none
_refine_ls_goodness_of_fit_ref 1.078
_refine_ls_hydrogen_treatment constr
_refine_ls_matrix_type full
_refine_ls_number_parameters 157
_refine_ls_number_reflns 1918
_refine_ls_number_restraints 0
_refine_ls_restrained_S_all 1.078
_refine_ls_R_factor_all 0.1263
_refine_ls_R_factor_gt 0.0556
_refine_ls_shift/su_max 0.000
_refine_ls_shift/su_mean 0.000
_refine_ls_structure_factor_coef Fsqd
_refine_ls_weighting_details 'w=1/[\s^2^(Fo^2^)+(0.0679P)^2^+0.0741P] where P=(Fo^2^+2Fc^2^)/3'
_refine_ls_weighting_scheme calc
_refine_ls_wR_factor_gt 0.1211
_refine_ls_wR_factor_ref 0.1556
_reflns_Friedel_coverage 0.000
_reflns_number_gt 997
_reflns_number_total 1918
_reflns_threshold_expression 'I > 2\s(I)'
_cod_data_source_file d5ce00619h2.cif
_cod_data_source_block 1_a_CCDC1
_cod_depositor_comments 'Adding full bibliography for 1575431--1575432.cif.'
_cod_original_sg_symbol_H-M 'C 2/c'
_cod_database_code 1575432
_shelx_shelxl_version_number 2014/7
_shelx_space_group_comment
;
The symmetry employed for this shelxl refinement is uniquely defined
by the following loop, which should always be used as a source of
symmetry information in preference to the above space-group names.
They are only intended as comments.
;
_shelx_estimated_absorpt_t_min 0.977
_shelx_estimated_absorpt_t_max 0.981

loop_
_space_group_symop_operation_xyz
'x, y, z'
'-x, y, -z+1/2'
'x+1/2, y+1/2, z'
'-x+1/2, y+1/2, -z+1/2'
'-x, -y, -z'
'x, -y, z-1/2'
'-x+1/2, -y+1/2, -z'
'x+1/2, -y+1/2, z-1/2'

loop_
_atom_site_label
_atom_site_type_symbol
_atom_site_fract_x
_atom_site_fract_y
_atom_site_fract_z
_atom_site_U_iso_or_equiv
_atom_site_adp_type
_atom_site_occupancy
_atom_site_site_symmetry_order
_atom_site_calc_flag
_atom_site_refinement_flags_posn
_atom_site_refinement_flags_adp
_atom_site_refinement_flags_occupancy
_atom_site_disorder_assembly
_atom_site_disorder_group
C1 C 0.9113(2) 0.14005(19) 0.6958(2) 0.0590(7) Uani 1 1 d . . . . .
C2 C 0.8063(2) 0.1678(2) 0.6305(2) 0.0704(8) Uani 1 1 d . . . . .
H2 H 0.7858 0.2379 0.6182 0.084 Uiso 1 1 calc R U . . .
C3 C 0.7330(3) 0.0880(2) 0.5841(3) 0.0834(9) Uani 1 1 d . . . . .
H3 H 0.6619 0.1047 0.5392 0.100 Uiso 1 1 calc R U . . .
C4 C 0.7635(3) -0.0172(2) 0.6035(3) 0.0850(9) Uani 1 1 d . . . . .
H4 H 0.7126 -0.0696 0.5716 0.102 Uiso 1 1 calc R U . . .
C5 C 0.8671(3) -0.0444(2) 0.6684(3) 0.0727(9) Uani 1 1 d . . . . .
H5 H 0.8867 -0.1148 0.6812 0.087 Uiso 1 1 calc R U . . .
C6 C 0.9436(2) 0.03463(18) 0.7155(2) 0.0592(7) Uani 1 1 d . . . . .
C7 C 1.0000 0.3170(2) 0.7500 0.0574(10) Uani 1 2 d S T P . .
C8 C 0.9495(2) 0.3717(2) 0.7904(2) 0.0669(8) Uani 1 1 d . . . . .
H8 H 0.9155 0.3355 0.8184 0.080 Uiso 1 1 calc R U . . .
C9 C 0.9493(2) 0.4802(2) 0.7892(3) 0.0749(8) Uani 1 1 d . . . . .
H9 H 0.9140 0.5163 0.8155 0.090 Uiso 1 1 calc R U . . .
C10 C 1.0000 0.5361(3) 0.7500 0.0740(12) Uani 1 2 d S T P . .
C11 C 1.0000 0.6562(3) 0.7500 0.1155(18) Uani 1 2 d S T P . .
H11A H 1.0342 0.6814 0.8315 0.173 Uiso 0.5 1 calc R U P . .
H11B H 0.9289 0.6814 0.7013 0.173 Uiso 0.5 1 calc R U P . .
H11C H 1.0369 0.6814 0.7172 0.173 Uiso 0.5 1 calc R U P . .
C12 C 0.3383(3) 0.3499(3) 0.4120(3) 0.0843(10) Uani 1 1 d . . . . .
C13 C 0.4205(3) 0.4255(2) 0.4565(3) 0.0670(8) Uani 1 1 d . . . . .
C14 C 0.5242(3) 0.3963(2) 0.5196(3) 0.0669(8) Uani 1 1 d . . . . .
C15 C 0.6022(2) 0.4682(2) 0.5624(2) 0.0684(8) Uani 1 1 d . . . . .
F1 F 0.54789(14) 0.29323(11) 0.53934(16) 0.0959(6) Uani 1 1 d . . . . .
F2 F 0.70150(15) 0.43583(13) 0.62307(17) 0.0963(6) Uani 1 1 d . . . . .
N1 N 1.0000 0.2045(2) 0.7500 0.0611(8) Uani 1 2 d S T P . .
N2 N 0.2746(3) 0.2877(2) 0.3778(3) 0.1165(11) Uani 1 1 d . . . . .

loop_
_atom_site_aniso_label
_atom_site_aniso_U_11
_atom_site_aniso_U_22
_atom_site_aniso_U_33
_atom_site_aniso_U_23
_atom_site_aniso_U_13
_atom_site_aniso_U_12
C1 0.079(2) 0.0433(16) 0.0560(16) -0.0004(12) 0.0395(16) -0.0054(14)
C2 0.080(2) 0.0552(17) 0.0683(18) 0.0012(14) 0.0380(17) -0.0076(16)
C3 0.084(2) 0.073(2) 0.085(2) -0.0028(17) 0.0439(18) -0.0170(18)
C4 0.106(3) 0.068(2) 0.084(2) -0.0121(17) 0.056(2) -0.030(2)
C5 0.111(3) 0.0477(17) 0.072(2) -0.0051(14) 0.060(2) -0.0121(18)
C6 0.0926(19) 0.0429(15) 0.0540(17) -0.0017(12) 0.0491(16) -0.0049(13)
C7 0.065(2) 0.036(2) 0.062(2) 0.000 0.031(2) 0.000
C8 0.0726(19) 0.0526(17) 0.079(2) -0.0004(14) 0.0453(16) 0.0013(13)
C9 0.079(2) 0.0498(17) 0.100(2) -0.0054(15) 0.0541(18) 0.0056(14)
C10 0.068(3) 0.040(2) 0.098(3) 0.000 0.039(3) 0.000
C11 0.115(4) 0.049(3) 0.180(5) 0.000 0.083(4) 0.000
C12 0.107(3) 0.074(2) 0.095(2) -0.0102(18) 0.072(2) -0.009(2)
C13 0.092(2) 0.061(2) 0.0699(19) -0.0045(14) 0.0589(19) -0.0032(16)
C14 0.094(2) 0.0510(17) 0.075(2) 0.0050(15) 0.0598(19) 0.0103(18)
C15 0.075(2) 0.073(2) 0.070(2) 0.0018(15) 0.0491(18) 0.0083(18)
F1 0.1205(16) 0.0611(11) 0.1149(14) 0.0066(9) 0.0730(13) 0.0105(9)
F2 0.0917(14) 0.0952(13) 0.1061(14) -0.0002(9) 0.0595(12) 0.0114(10)
N1 0.071(2) 0.0377(17) 0.067(2) 0.000 0.0348(18) 0.000
N2 0.130(3) 0.091(2) 0.150(3) -0.0209(19) 0.093(2) -0.0252(19)

loop_
_atom_type_symbol
_atom_type_description
_atom_type_scat_dispersion_real
_atom_type_scat_dispersion_imag
_atom_type_scat_source
C C 0.0033 0.0016 'International Tables Vol C Tables 4.2.6.8 and 6.1.1.4'
H H 0.0000 0.0000 'International Tables Vol C Tables 4.2.6.8 and 6.1.1.4'
N N 0.0061 0.0033 'International Tables Vol C Tables 4.2.6.8 and 6.1.1.4'
F F 0.0171 0.0103 'International Tables Vol C Tables 4.2.6.8 and 6.1.1.4'

loop_
_geom_angle_atom_site_label_1
_geom_angle_atom_site_label_2
_geom_angle_atom_site_label_3
_geom_angle
_geom_angle_site_symmetry_1
_geom_angle_site_symmetry_3
_geom_angle_publ_flag
C2 C1 N1 129.3(2) . . ?
C2 C1 C6 121.9(2) . . ?
N1 C1 C6 108.9(2) . . ?
C3 C2 C1 117.8(3) . . ?
C3 C2 H2 121.1 . . ?
C1 C2 H2 121.1 . . ?
C2 C3 C4 121.2(3) . . ?
C2 C3 H3 119.4 . . ?
C4 C3 H3 119.4 . . ?
C5 C4 C3 120.9(3) . . ?
C5 C4 H4 119.6 . . ?
C3 C4 H4 119.6 . . ?
C4 C5 C6 119.4(3) . . ?
C4 C5 H5 120.3 . . ?
C6 C5 H5 120.3 . . ?
C5 C6 C1 118.8(3) . . ?
C5 C6 C6 134.10(18) . 2_756 ?
C1 C6 C6 107.08(15) . 2_756 ?
C8 C7 C8 119.3(3) . 2_756 ?
C8 C7 N1 120.34(17) . . ?
C8 C7 N1 120.34(17) 2_756 . ?
C7 C8 C9 119.9(3) . . ?
C7 C8 H8 120.1 . . ?
C9 C8 H8 120.1 . . ?
C10 C9 C8 121.6(3) . . ?
C10 C9 H9 119.2 . . ?
C8 C9 H9 119.2 . . ?
C9 C10 C9 117.7(3) 2_756 . ?
C9 C10 C11 121.13(17) 2_756 . ?
C9 C10 C11 121.13(17) . . ?
C10 C11 H11A 109.5 . . ?
C10 C11 H11B 109.5 . . ?
H11A C11 H11B 109.5 . . ?
C10 C11 H11C 109.5 . . ?
H11A C11 H11C 109.5 . . ?
H11B C11 H11C 109.5 . . ?
N2 C12 C13 178.3(4) . . ?
C14 C13 C15 117.5(3) . 5_666 ?
C14 C13 C12 121.8(3) . . ?
C15 C13 C12 120.7(3) 5_666 . ?
F1 C14 C15 119.8(3) . . ?
F1 C14 C13 118.4(3) . . ?
C15 C14 C13 121.8(3) . . ?
F2 C15 C14 119.5(3) . . ?
F2 C15 C13 119.8(3) . 5_666 ?
C14 C15 C13 120.7(3) . 5_666 ?
C1 N1 C1 108.1(3) 2_756 . ?
C1 N1 C7 125.94(14) 2_756 . ?
C1 N1 C7 125.94(14) . . ?

loop_
_geom_bond_atom_site_label_1
_geom_bond_atom_site_label_2
_geom_bond_distance
_geom_bond_site_symmetry_2
_geom_bond_publ_flag
C1 C2 1.383(4) . ?
C1 N1 1.397(3) . ?
C1 C6 1.403(3) . ?
C2 C3 1.379(4) . ?
C2 H2 0.9300 . ?
C3 C4 1.394(4) . ?
C3 H3 0.9300 . ?
C4 C5 1.363(4) . ?
C4 H4 0.9300 . ?
C5 C6 1.401(4) . ?
C5 H5 0.9300 . ?
C6 C6 1.437(5) 2_756 ?
C7 C8 1.376(3) . ?
C7 C8 1.376(3) 2_756 ?
C7 N1 1.432(4) . ?
C8 C9 1.381(4) . ?
C8 H8 0.9300 . ?
C9 C10 1.375(3) . ?
C9 H9 0.9300 . ?
C10 C9 1.375(3) 2_756 ?
C10 C11 1.529(5) . ?
C11 H11A 0.9600 . ?
C11 H11B 0.9600 . ?
C11 H11C 0.9600 . ?
C12 N2 1.138(4) . ?
C12 C13 1.428(4) . ?
C13 C14 1.373(4) . ?
C13 C15 1.384(4) 5_666 ?
C14 F1 1.347(3) . ?
C14 C15 1.354(4) . ?
C15 F2 1.331(3) . ?
C15 C13 1.384(4) 5_666 ?
N1 C1 1.397(3) 2_756 ?

loop_
_geom_torsion_atom_site_label_1
_geom_torsion_atom_site_label_2
_geom_torsion_atom_site_label_3
_geom_torsion_atom_site_label_4
_geom_torsion
_geom_torsion_site_symmetry_1
_geom_torsion_site_symmetry_2
_geom_torsion_site_symmetry_3
_geom_torsion_site_symmetry_4
_geom_torsion_publ_flag
N1 C1 C2 C3 178.8(2) . . . . ?
C6 C1 C2 C3 -0.2(4) . . . . ?
C1 C2 C3 C4 0.7(4) . . . . ?
C2 C3 C4 C5 -0.4(4) . . . . ?
C3 C4 C5 C6 -0.4(4) . . . . ?
C4 C5 C6 C1 0.9(4) . . . . ?
C4 C5 C6 C6 -179.0(3) . . . 2_756 ?
C2 C1 C6 C5 -0.6(4) . . . . ?
N1 C1 C6 C5 -179.77(19) . . . . ?
C2 C1 C6 C6 179.3(3) . . . 2_756 ?
N1 C1 C6 C6 0.1(3) . . . 2_756 ?
C8 C7 C8 C9 0.47(17) 2_756 . . . ?
N1 C7 C8 C9 -179.53(17) . . . . ?
C7 C8 C9 C10 -1.0(4) . . . . ?
C8 C9 C10 C9 0.48(18) . . . 2_756 ?
C8 C9 C10 C11 -179.52(18) . . . . ?
C15 C13 C14 F1 179.8(2) 5_666 . . . ?
C12 C13 C14 F1 -0.1(4) . . . . ?
C15 C13 C14 C15 0.2(4) 5_666 . . . ?
C12 C13 C14 C15 -179.6(2) . . . . ?
F1 C14 C15 F2 0.4(4) . . . . ?
C13 C14 C15 F2 180.0(2) . . . . ?
F1 C14 C15 C13 -179.8(2) . . . 5_666 ?
C13 C14 C15 C13 -0.2(4) . . . 5_666 ?
C2 C1 N1 C1 -179.1(3) . . . 2_756 ?
C6 C1 N1 C1 -0.05(11) . . . 2_756 ?
C2 C1 N1 C7 0.9(3) . . . . ?
C6 C1 N1 C7 179.95(11) . . . . ?
C8 C7 N1 C1 -126.03(18) . . . 2_756 ?
C8 C7 N1 C1 53.97(18) 2_756 . . 2_756 ?
C8 C7 N1 C1 53.97(18) . . . . ?
C8 C7 N1 C1 -126.03(18) 2_756 . . . ?
